data_4082961
loop_
_publ_author_name
'Marquard, Seth L.'
'Bezpalko, Mark W.'
'Foxman, Bruce M.'
'Thomas, Christine M.'

_publ_section_title
;
 Interaction and Activation of Carbon--Heteroatom \p Bonds with a Zr/Co
 Heterobimetallic Complex
;
_journal_issue 8
_journal_name_full Organometallics
_journal_page_first 2071
_journal_paper_doi 10.1021/om500217a
_journal_volume 33
_journal_year 2014
_chemical_formula_moiety 'C59 H85 Co1 N3 O1 P3 S1 Zr1'
_chemical_formula_sum 'C59 H85 Co N3 O P3 S Zr'
_chemical_formula_weight 1127.48
_space_group_IT_number 61
_symmetry_cell_setting orthorhombic
_symmetry_space_group_name_Hall '-P 2ac 2ab'
_symmetry_space_group_name_H-M 'P b c a'
_atom_sites_solution_hydrogens difmap
_atom_sites_solution_primary direct
_audit_creation_date 2013-07-11
_audit_creation_method CRYSTALS_ver_14.52
_cell_angle_alpha 90
_cell_angle_beta 90
_cell_angle_gamma 90
_cell_formula_units_Z 8
_cell_length_a 23.7720(8)
_cell_length_b 21.7328(7)
_cell_length_c 25.8611(7)
_cell_measurement_reflns_used 8917
_cell_measurement_temperature 120
_cell_measurement_theta_max 23
_cell_measurement_theta_min 2
_cell_volume 13360.7(7)
_computing_cell_refinement 'Apex2 (Bruker AXS, 2006)'
_computing_data_collection 'Apex2 (Bruker AXS, 2006)'
_computing_data_reduction 'Apex2 (Bruker AXS, 2006)'
_computing_molecular_graphics 'CAMERON (Watkin et al., 1996)'
_computing_publication_material 'CRYSTALS (Betteridge et al., 2003)'
_computing_structure_refinement 'CRYSTALS (Betteridge et al., 2003)'
_computing_structure_solution 'SIR92 (Altomare et al., 1994)'
_diffrn_ambient_temperature 120
_diffrn_measured_fraction_theta_full 0.997
_diffrn_measured_fraction_theta_max 0.997
_diffrn_measurement_device Area
_diffrn_measurement_device_type 'Bruker Kappa Apex2'
_diffrn_measurement_method '\f & \w scans'
_diffrn_radiation_monochromator graphite
_diffrn_radiation_type 'Mo K\a'
_diffrn_radiation_wavelength 0.71073
_diffrn_reflns_av_R_equivalents 0.103
_diffrn_reflns_limit_h_max 26
_diffrn_reflns_limit_h_min 0
_diffrn_reflns_limit_k_max 23
_diffrn_reflns_limit_k_min 0
_diffrn_reflns_limit_l_max 28
_diffrn_reflns_limit_l_min 0
_diffrn_reflns_number 9400
_diffrn_reflns_theta_full 23.105
_diffrn_reflns_theta_max 23.105
_diffrn_reflns_theta_min 1.494
_diffrn_standards_number 0
_exptl_absorpt_coefficient_mu 0.543
_exptl_absorpt_correction_T_max 0.96
_exptl_absorpt_correction_T_min 0.93
_exptl_absorpt_correction_type numerical
_exptl_absorpt_process_details
; 
 Analytical Absorption (De Meulenaer & Tompa, 1965) 
;
_exptl_crystal_colour brown
_exptl_crystal_density_diffrn 1.121
_exptl_crystal_density_method 'not measured'
_exptl_crystal_description prism
_exptl_crystal_F_000 4768
_exptl_crystal_size_max 0.410
_exptl_crystal_size_mid 0.130
_exptl_crystal_size_min 0.080
_platon_squeeze_details
;
;
_refine_diff_density_max 0.76
_refine_diff_density_min -0.75
_refine_ls_extinction_method None
_refine_ls_goodness_of_fit_ref 1.0000
_refine_ls_hydrogen_treatment constr
_refine_ls_matrix_type full
_refine_ls_number_parameters 622
_refine_ls_number_reflns 9400
_refine_ls_number_restraints 0
_refine_ls_R_factor_all 0.0649
_refine_ls_R_factor_gt 0.0346
_refine_ls_shift/su_max 0.0045274
_refine_ls_shift/su_mean 0.0001497
_refine_ls_structure_factor_coef Fsqd
_refine_ls_weighting_details
;
 Method= Modified Sheldrick 
 w=1/[\s^2^(F^2^) + ( 0.03P)^2^ +14.17P] 
 ,where P=(max(Fo^2^,0) + 2Fc^2^)/3 
;
_refine_ls_weighting_scheme calc
_refine_ls_wR_factor_all 0.0840
_refine_ls_wR_factor_gt 0.0730
_refine_ls_wR_factor_ref 0.0840
_reflns_limit_h_max 26
_reflns_limit_h_min 0
_reflns_limit_k_max 23
_reflns_limit_k_min 0
_reflns_limit_l_max 28
_reflns_limit_l_min 0
_reflns_number_gt 6191
_reflns_number_total 9400
_reflns_threshold_expression I>2.0\s(I)
_oxford_diffrn_Wilson_B_factor 0.00
_oxford_diffrn_Wilson_scale 0.00
_oxford_refine_ls_r_factor_ref 0.0649
_oxford_refine_ls_scale 0.0301629(16)
_oxford_reflns_number_all 9400
_oxford_reflns_threshold_expression_ref I>-10.0\s(I)
_oxford_structure_analysis_title 'slmV_103_0ma in Pbca'
_cod_data_source_file om500217a_si_002.cif
_cod_data_source_block 14
_cod_depositor_comments 'Adding full bibliography for 4082958--4082963.cif.'
_cod_original_sg_symbol_Hall '-P 2ac 2ab '
_cod_original_sg_symbol_H-M 'P b c a '
_cod_original_formula_sum 'C59 H85 Co1 N3 O1 P3 S1 Zr1'
_cod_database_code 4082961

loop_
_symmetry_equiv_pos_as_xyz
x,y,z
-x,-y,-z
-x+1/2,y+1/2,z
x+1/2,-y+1/2,-z
x,-y+1/2,z+1/2
-x,y+1/2,-z+1/2
-x+1/2,-y,z+1/2
x+1/2,y,-z+1/2

loop_
_atom_site_label
_atom_site_type_symbol
_atom_site_fract_x
_atom_site_fract_y
_atom_site_fract_z
_atom_site_U_iso_or_equiv
_atom_site_occupancy
_atom_site_adp_type
_atom_site_refinement_flags_posn
_atom_site_refinement_flags_occupancy
_atom_site_disorder_assembly
_atom_site_disorder_group
Zr1 Zr 0.787185(14) 0.319831(14) 0.574456(11) 0.0162 1.0000 Uani . . . .
Co1 Co 0.781117(19) 0.34336(2) 0.471809(15) 0.0162 1.0000 Uani . . . .
S1 S 0.74109(4) 0.40977(4) 0.52598(3) 0.0183 1.0000 Uani . . . .
P1 P 0.86285(4) 0.29860(4) 0.48846(3) 0.0180 1.0000 Uani . . . .
P2 P 0.71228(4) 0.27623(4) 0.48845(3) 0.0200 1.0000 Uani . . . .
P3 P 0.77598(4) 0.29340(4) 0.67555(3) 0.0253 1.0000 Uani . . . .
O1 O 0.77085(11) 0.34137(11) 0.35933(9) 0.0297 1.0000 Uani . . . .
N1 N 0.86990(12) 0.29062(12) 0.55355(10) 0.0183 1.0000 Uani . . . .
N2 N 0.71686(12) 0.26358(12) 0.55353(9) 0.0207 1.0000 Uani . . . .
N3 N 0.79293(12) 0.36192(12) 0.64937(9) 0.0202 1.0000 Uani . . . .
C1 C 0.91469(15) 0.26423(16) 0.58433(12) 0.0219 1.0000 Uani . . . .
C2 C 0.96302(16) 0.29709(17) 0.59787(12) 0.0256 1.0000 Uani . . . .
C3 C 0.97451(16) 0.36126(16) 0.58037(14) 0.0319 1.0000 Uani . . . .
C4 C 1.00263(17) 0.26925(19) 0.63044(13) 0.0348 1.0000 Uani . . . .
C5 C 0.99657(18) 0.2111(2) 0.64949(14) 0.0383 1.0000 Uani . . . .
C6 C 1.0362(6) 0.1738(9) 0.6829(4) 0.040(3) 0.58(4) Uiso . P 1 1
C7 C 0.94846(18) 0.17919(19) 0.63621(13) 0.0356 1.0000 Uani . . . .
C8 C 0.90708(17) 0.20420(17) 0.60451(13) 0.0278 1.0000 Uani . . . .
C9 C 0.85576(17) 0.16764(16) 0.59230(14) 0.0336 1.0000 Uani . . . .
C10 C 0.92354(14) 0.34293(16) 0.46254(12) 0.0204 1.0000 Uani . . . .
C11 C 0.91212(16) 0.36965(16) 0.40869(12) 0.0259 1.0000 Uani . . . .
C12 C 0.98060(15) 0.30997(16) 0.46248(13) 0.0264 1.0000 Uani . . . .
C13 C 0.87015(16) 0.21996(15) 0.46017(12) 0.0238 1.0000 Uani . . . .
C14 C 0.86626(16) 0.22013(16) 0.40113(12) 0.0287 1.0000 Uani . . . .
C15 C 0.92144(15) 0.17996(16) 0.47532(13) 0.0271 1.0000 Uani . . . .
C16 C 0.67471(15) 0.23159(17) 0.58477(12) 0.0252 1.0000 Uani . . . .
C17 C 0.68041(17) 0.16841(16) 0.59563(13) 0.0279 1.0000 Uani . . . .
C18 C 0.72697(16) 0.12874(16) 0.57493(14) 0.0354 1.0000 Uani . . . .
C19 C 0.63960(18) 0.13963(18) 0.62518(13) 0.0334 1.0000 Uani . . . .
C20 C 0.59337(18) 0.16949(19) 0.64477(13) 0.0339 1.0000 Uani . . . .
C21 C 0.54882(18) 0.1353(2) 0.67497(14) 0.0475 1.0000 Uani . . . .
C22 C 0.58940(16) 0.23167(19) 0.63557(13) 0.0324 1.0000 Uani . . . .
C23 C 0.62986(16) 0.26401(17) 0.60641(12) 0.0255 1.0000 Uani . . . .
C24 C 0.62078(16) 0.33202(17) 0.60087(13) 0.0315 1.0000 Uani . . . .
C25 C 0.70855(16) 0.20069(15) 0.45454(12) 0.0261 1.0000 Uani . . . .
C26 C 0.71006(18) 0.20772(17) 0.39552(12) 0.0366 1.0000 Uani . . . .
C27 C 0.66158(18) 0.15514(18) 0.46752(14) 0.0380 1.0000 Uani . . . .
C28 C 0.64431(15) 0.31610(16) 0.47538(12) 0.0236 1.0000 Uani . . . .
C29 C 0.64276(16) 0.35283(17) 0.42475(13) 0.0320 1.0000 Uani . . . .
C30 C 0.59046(16) 0.27819(18) 0.48034(14) 0.0348 1.0000 Uani . . . .
C31 C 0.80348(15) 0.41906(16) 0.67716(12) 0.0213 1.0000 Uani . . . .
C32 C 0.76087(15) 0.46348(15) 0.68197(12) 0.0218 1.0000 Uani . . . .
C33 C 0.70459(16) 0.45633(17) 0.65633(13) 0.0319 1.0000 Uani . . . .
C34 C 0.77085(16) 0.51521(16) 0.71254(12) 0.0265 1.0000 Uani . . . .
C35 C 0.82136(17) 0.52521(16) 0.73752(13) 0.0261 1.0000 Uani . . . .
C36 C 0.83001(18) 0.57992(17) 0.77220(14) 0.0400 1.0000 Uani . . . .
C37 C 0.86339(17) 0.48299(16) 0.72910(13) 0.0281 1.0000 Uani . . . .
C38 C 0.85632(16) 0.43010(16) 0.69894(12) 0.0239 1.0000 Uani . . . .
C39 C 0.90617(16) 0.38972(17) 0.69013(14) 0.0339 1.0000 Uani . . . .
C40 C 0.71161(17) 0.30137(16) 0.71498(12) 0.0296 1.0000 Uani . . . .
C41 C 0.69093(18) 0.23903(18) 0.73430(14) 0.0400 1.0000 Uani . . . .
C42 C 0.71252(18) 0.34818(18) 0.75975(13) 0.0388 1.0000 Uani . . . .
C43 C 0.83192(18) 0.26108(17) 0.71716(13) 0.0351 1.0000 Uani . . . .
C44 C 0.8263(2) 0.19144(18) 0.72371(15) 0.0519 1.0000 Uani . . . .
C45 C 0.8413(2) 0.2910(2) 0.77082(13) 0.0487 1.0000 Uani . . . .
C46 C 0.79332(14) 0.43820(15) 0.48241(11) 0.0168 1.0000 Uani . . . .
C47 C 0.76550(15) 0.48034(14) 0.44252(12) 0.0188 1.0000 Uani . . . .
C48 C 0.72405(16) 0.52152(16) 0.45710(14) 0.0293 1.0000 Uani . . . .
C49 C 0.69824(17) 0.55987(17) 0.42205(15) 0.0379 1.0000 Uani . . . .
C50 C 0.71445(18) 0.55919(17) 0.37070(14) 0.0366 1.0000 Uani . . . .
C51 C 0.75673(17) 0.52043(16) 0.35540(14) 0.0306 1.0000 Uani . . . .
C52 C 0.78190(16) 0.48110(16) 0.39074(12) 0.0256 1.0000 Uani . . . .
C53 C 0.84429(14) 0.46678(14) 0.50542(12) 0.0157 1.0000 Uani . . . .
C54 C 0.85469(16) 0.46852(15) 0.55841(13) 0.0234 1.0000 Uani . . . .
C55 C 0.90118(16) 0.49728(15) 0.57887(14) 0.0281 1.0000 Uani . . . .
C56 C 0.93956(17) 0.52600(16) 0.54753(15) 0.0334 1.0000 Uani . . . .
C57 C 0.93015(16) 0.52598(16) 0.49496(15) 0.0294 1.0000 Uani . . . .
C58 C 0.88359(15) 0.49726(15) 0.47418(14) 0.0255 1.0000 Uani . . . .
C59 C 0.77352(14) 0.34361(15) 0.40435(14) 0.0211 1.0000 Uani . . . .
C106 C 1.0463(6) 0.1953(12) 0.6871(4) 0.030(4) 0.42(4) Uiso . P 1 2
H31 H 0.9935 0.3832 0.6073 0.0480 1.0000 Uiso R . . .
H32 H 0.9402 0.3824 0.5716 0.0475 1.0000 Uiso R . . .
H33 H 0.9981 0.3620 0.5496 0.0479 1.0000 Uiso R . . .
H41 H 1.0345 0.2920 0.6405 0.0418 1.0000 Uiso R . . .
H61 H 1.0226 0.1326 0.6839 0.0580 0.58(4) Uiso R P 1 1
H62 H 1.0367 0.1899 0.7165 0.0584 0.58(4) Uiso R P 1 1
H63 H 1.0730 0.1740 0.6678 0.0578 0.58(4) Uiso R P 1 1
H71 H 0.9434 0.1394 0.6481 0.0429 1.0000 Uiso R . . .
H91 H 0.8552 0.1293 0.6111 0.0501 1.0000 Uiso R . . .
H92 H 0.8219 0.1883 0.6021 0.0491 1.0000 Uiso R . . .
H93 H 0.8534 0.1581 0.5560 0.0495 1.0000 Uiso R . . .
H101 H 0.9269 0.3782 0.4854 0.0246 1.0000 Uiso R . . .
H111 H 0.9408 0.3981 0.3997 0.0386 1.0000 Uiso R . . .
H112 H 0.8759 0.3910 0.4088 0.0384 1.0000 Uiso R . . .
H113 H 0.9108 0.3383 0.3828 0.0387 1.0000 Uiso R . . .
H121 H 1.0109 0.3387 0.4587 0.0403 1.0000 Uiso R . . .
H122 H 0.9868 0.2874 0.4941 0.0391 1.0000 Uiso R . . .
H123 H 0.9828 0.2817 0.4332 0.0395 1.0000 Uiso R . . .
H131 H 0.8370 0.1982 0.4731 0.0283 1.0000 Uiso R . . .
H141 H 0.8588 0.1791 0.3890 0.0428 1.0000 Uiso R . . .
H142 H 0.9011 0.2352 0.3861 0.0427 1.0000 Uiso R . . .
H143 H 0.8365 0.2466 0.3909 0.0424 1.0000 Uiso R . . .
H151 H 0.9127 0.1371 0.4699 0.0412 1.0000 Uiso R . . .
H152 H 0.9540 0.1905 0.4543 0.0411 1.0000 Uiso R . . .
H153 H 0.9311 0.1853 0.5109 0.0408 1.0000 Uiso R . . .
H181 H 0.7119 0.0936 0.5578 0.0534 1.0000 Uiso R . . .
H182 H 0.7499 0.1147 0.6034 0.0530 1.0000 Uiso R . . .
H183 H 0.7513 0.1511 0.5514 0.0523 1.0000 Uiso R . . .
H191 H 0.6439 0.0985 0.6330 0.0403 1.0000 Uiso R . . .
H211 H 0.5197 0.1642 0.6846 0.0705 1.0000 Uiso R . . .
H212 H 0.5645 0.1171 0.7052 0.0713 1.0000 Uiso R . . .
H213 H 0.5322 0.1035 0.6548 0.0716 1.0000 Uiso R . . .
H221 H 0.5596 0.2538 0.6479 0.0371 1.0000 Uiso R . . .
H241 H 0.6081 0.3485 0.6333 0.0465 1.0000 Uiso R . . .
H242 H 0.6545 0.3537 0.5914 0.0463 1.0000 Uiso R . . .
H243 H 0.5917 0.3405 0.5753 0.0466 1.0000 Uiso R . . .
H251 H 0.7434 0.1809 0.4640 0.0311 1.0000 Uiso R . . .
H261 H 0.7139 0.1666 0.3807 0.0541 1.0000 Uiso R . . .
H262 H 0.7409 0.2325 0.3846 0.0552 1.0000 Uiso R . . .
H263 H 0.6742 0.2264 0.3842 0.0544 1.0000 Uiso R . . .
H271 H 0.6743 0.1137 0.4592 0.0574 1.0000 Uiso R . . .
H272 H 0.6511 0.1573 0.5035 0.0572 1.0000 Uiso R . . .
H273 H 0.6289 0.1641 0.4467 0.0563 1.0000 Uiso R . . .
H281 H 0.6427 0.3464 0.5029 0.0275 1.0000 Uiso R . . .
H291 H 0.6071 0.3727 0.4209 0.0470 1.0000 Uiso R . . .
H292 H 0.6703 0.3855 0.4251 0.0472 1.0000 Uiso R . . .
H293 H 0.6493 0.3275 0.3947 0.0478 1.0000 Uiso R . . .
H301 H 0.5589 0.3049 0.4835 0.0520 1.0000 Uiso R . . .
H302 H 0.5917 0.2524 0.5108 0.0514 1.0000 Uiso R . . .
H303 H 0.5846 0.2515 0.4506 0.0517 1.0000 Uiso R . . .
H331 H 0.6808 0.4899 0.6644 0.0478 1.0000 Uiso R . . .
H332 H 0.6861 0.4190 0.6671 0.0483 1.0000 Uiso R . . .
H333 H 0.7078 0.4547 0.6197 0.0485 1.0000 Uiso R . . .
H341 H 0.7420 0.5442 0.7158 0.0314 1.0000 Uiso R . . .
H361 H 0.8472 0.5679 0.8035 0.0610 1.0000 Uiso R . . .
H362 H 0.7947 0.5984 0.7802 0.0602 1.0000 Uiso R . . .
H363 H 0.8531 0.6093 0.7559 0.0601 1.0000 Uiso R . . .
H371 H 0.8983 0.4893 0.7436 0.0335 1.0000 Uiso R . . .
H391 H 0.9390 0.4151 0.6840 0.0503 1.0000 Uiso R . . .
H392 H 0.9144 0.3654 0.7203 0.0511 1.0000 Uiso R . . .
H393 H 0.9007 0.3632 0.6609 0.0508 1.0000 Uiso R . . .
H401 H 0.6818 0.3159 0.6913 0.0357 1.0000 Uiso R . . .
H411 H 0.6530 0.2438 0.7452 0.0595 1.0000 Uiso R . . .
H412 H 0.7136 0.2254 0.7637 0.0596 1.0000 Uiso R . . .
H413 H 0.6920 0.2081 0.7077 0.0597 1.0000 Uiso R . . .
H421 H 0.6744 0.3539 0.7712 0.0581 1.0000 Uiso R . . .
H422 H 0.7348 0.3308 0.7877 0.0581 1.0000 Uiso R . . .
H423 H 0.7279 0.3876 0.7497 0.0575 1.0000 Uiso R . . .
H431 H 0.8668 0.2667 0.6980 0.0411 1.0000 Uiso R . . .
H441 H 0.8622 0.1751 0.7347 0.0782 1.0000 Uiso R . . .
H442 H 0.7983 0.1818 0.7491 0.0777 1.0000 Uiso R . . .
H443 H 0.8159 0.1719 0.6920 0.0778 1.0000 Uiso R . . .
H451 H 0.8777 0.2790 0.7839 0.0725 1.0000 Uiso R . . .
H452 H 0.8404 0.3354 0.7682 0.0725 1.0000 Uiso R . . .
H453 H 0.8119 0.2783 0.7941 0.0723 1.0000 Uiso R . . .
H481 H 0.7131 0.5227 0.4918 0.0338 1.0000 Uiso R . . .
H491 H 0.6687 0.5861 0.4333 0.0455 1.0000 Uiso R . . .
H501 H 0.6978 0.5850 0.3469 0.0443 1.0000 Uiso R . . .
H511 H 0.7684 0.5202 0.3202 0.0370 1.0000 Uiso R . . .
H521 H 0.8098 0.4545 0.3802 0.0311 1.0000 Uiso R . . .
H541 H 0.8298 0.4515 0.5802 0.0282 1.0000 Uiso R . . .
H551 H 0.9064 0.4968 0.6153 0.0340 1.0000 Uiso R . . .
H561 H 0.9712 0.5449 0.5608 0.0401 1.0000 Uiso R . . .
H571 H 0.9559 0.5451 0.4734 0.0342 1.0000 Uiso R . . .
H581 H 0.8782 0.4986 0.4388 0.0306 1.0000 Uiso R . . .
H1061 H 1.0468 0.1512 0.6899 0.0494 0.42(4) Uiso R P 1 2
H1062 H 1.0394 0.2142 0.7195 0.0494 0.42(4) Uiso R P 1 2
H1063 H 1.0811 0.2105 0.6741 0.0489 0.42(4) Uiso R P 1 2

loop_
_atom_site_aniso_label
_atom_site_aniso_U_11
_atom_site_aniso_U_22
_atom_site_aniso_U_33
_atom_site_aniso_U_23
_atom_site_aniso_U_13
_atom_site_aniso_U_12
Zr1 0.0222(2) 0.01536(18) 0.01108(16) 0.00033(13) -0.00019(15) -0.00265(16)
Co1 0.0200(3) 0.0163(3) 0.0125(2) 0.00056(19) -0.0002(2) -0.0025(2)
S1 0.0203(5) 0.0187(5) 0.0159(4) 0.0013(4) 0.0018(4) -0.0008(4)
P1 0.0241(6) 0.0169(5) 0.0131(5) 0.0005(4) 0.0002(4) 0.0008(4)
P2 0.0248(5) 0.0221(5) 0.0132(5) -0.0003(4) -0.0008(4) -0.0062(4)
P3 0.0400(7) 0.0234(5) 0.0126(5) 0.0010(4) -0.0007(4) -0.0055(5)
O1 0.0442(19) 0.0314(15) 0.0136(14) 0.0033(11) -0.0021(12) 0.0027(12)
N1 0.0220(18) 0.0198(16) 0.0132(14) 0.0025(12) -0.0017(13) 0.0004(13)
N2 0.0298(18) 0.0214(16) 0.0110(14) 0.0024(12) 0.0025(14) -0.0059(15)
N3 0.032(2) 0.0153(16) 0.0133(14) -0.0009(12) -0.0004(13) -0.0038(13)
C1 0.027(2) 0.027(2) 0.0115(18) -0.0030(15) 0.0003(16) 0.0081(17)
C2 0.026(2) 0.036(2) 0.0144(19) -0.0063(17) -0.0004(17) 0.0047(19)
C3 0.031(3) 0.035(2) 0.030(2) -0.0052(18) -0.0071(19) -0.0013(18)
C4 0.027(2) 0.056(3) 0.022(2) -0.005(2) -0.0029(18) 0.008(2)
C5 0.036(3) 0.058(3) 0.021(2) 0.006(2) -0.0006(19) 0.023(2)
C7 0.051(3) 0.035(2) 0.021(2) 0.0104(18) 0.005(2) 0.016(2)
C8 0.036(3) 0.029(2) 0.019(2) 0.0041(17) 0.0010(18) 0.0074(19)
C9 0.049(3) 0.021(2) 0.030(2) 0.0077(17) 0.004(2) 0.001(2)
C10 0.023(2) 0.021(2) 0.0172(18) 0.0008(15) -0.0007(15) 0.0022(16)
C11 0.028(2) 0.028(2) 0.023(2) 0.0076(16) 0.0062(17) -0.0005(18)
C12 0.025(2) 0.029(2) 0.026(2) 0.0024(17) 0.0069(17) 0.0026(17)
C13 0.035(2) 0.019(2) 0.0174(19) -0.0023(15) -0.0008(17) 0.0015(17)
C14 0.039(3) 0.023(2) 0.024(2) -0.0035(16) -0.0059(18) 0.0064(19)
C15 0.038(2) 0.021(2) 0.022(2) -0.0017(16) -0.0008(17) 0.0076(18)
C16 0.027(2) 0.037(2) 0.0114(19) -0.0023(17) -0.0028(16) -0.0134(18)
C17 0.044(3) 0.023(2) 0.0171(19) 0.0014(16) -0.0005(18) -0.0180(19)
C18 0.047(3) 0.026(2) 0.034(2) 0.0021(18) 0.000(2) -0.0094(19)
C19 0.048(3) 0.033(2) 0.020(2) 0.0029(17) -0.008(2) -0.021(2)
C20 0.047(3) 0.041(3) 0.014(2) 0.0021(18) -0.0052(19) -0.025(2)
C21 0.050(3) 0.067(3) 0.026(2) 0.007(2) 0.000(2) -0.033(2)
C22 0.028(2) 0.052(3) 0.017(2) -0.0063(18) -0.0019(17) -0.010(2)
C23 0.030(2) 0.035(2) 0.0116(19) -0.0016(16) -0.0044(17) -0.0113(19)
C24 0.029(2) 0.042(3) 0.023(2) -0.0073(18) 0.0062(17) -0.0041(19)
C25 0.034(2) 0.022(2) 0.023(2) -0.0046(16) -0.0021(17) -0.0065(18)
C26 0.055(3) 0.034(2) 0.021(2) -0.0095(17) 0.003(2) -0.016(2)
C27 0.054(3) 0.034(2) 0.025(2) -0.0072(18) 0.000(2) -0.019(2)
C28 0.026(2) 0.026(2) 0.0187(19) -0.0008(16) -0.0009(16) -0.0057(17)
C29 0.025(2) 0.042(2) 0.029(2) 0.0047(19) -0.0026(18) 0.0007(19)
C30 0.030(2) 0.048(3) 0.027(2) -0.0008(19) -0.0038(19) -0.012(2)
C31 0.030(2) 0.023(2) 0.0107(18) -0.0016(15) 0.0040(16) -0.0050(17)
C32 0.029(2) 0.023(2) 0.0128(18) 0.0035(15) 0.0035(16) -0.0028(18)
C33 0.036(3) 0.037(2) 0.023(2) -0.0041(17) -0.0004(18) 0.0059(19)
C34 0.036(3) 0.024(2) 0.020(2) -0.0003(16) 0.0047(17) 0.0016(18)
C35 0.038(3) 0.020(2) 0.020(2) -0.0034(16) 0.0036(18) -0.0044(19)
C36 0.057(3) 0.026(2) 0.037(2) -0.0095(18) 0.001(2) -0.007(2)
C37 0.031(3) 0.033(2) 0.020(2) -0.0060(17) -0.0042(17) -0.008(2)
C38 0.028(2) 0.030(2) 0.0133(18) -0.0037(16) 0.0017(17) -0.0007(18)
C39 0.031(3) 0.041(3) 0.029(2) -0.0147(18) -0.0025(18) -0.001(2)
C40 0.040(2) 0.035(2) 0.0139(18) 0.0007(16) 0.0021(18) -0.009(2)
C41 0.054(3) 0.045(3) 0.020(2) 0.0034(19) 0.005(2) -0.019(2)
C42 0.052(3) 0.045(3) 0.019(2) -0.0009(18) 0.007(2) -0.016(2)
C43 0.050(3) 0.036(3) 0.019(2) 0.0037(17) -0.0001(19) 0.005(2)
C44 0.086(4) 0.039(3) 0.030(2) 0.016(2) 0.006(2) 0.008(3)
C45 0.066(3) 0.063(3) 0.017(2) -0.001(2) -0.006(2) 0.012(3)
C46 0.016(2) 0.0192(19) 0.0154(17) 0.0014(14) 0.0055(15) -0.0032(15)
C47 0.023(2) 0.0116(19) 0.0215(19) 0.0052(15) -0.0035(15) -0.0013(16)
C48 0.038(3) 0.027(2) 0.023(2) 0.0067(17) 0.0017(18) 0.0024(19)
C49 0.037(3) 0.030(2) 0.046(3) 0.009(2) 0.004(2) 0.0134(19)
C50 0.050(3) 0.031(2) 0.029(2) 0.0144(18) -0.006(2) 0.006(2)
C51 0.043(3) 0.029(2) 0.020(2) 0.0061(17) -0.0006(19) -0.001(2)
C52 0.028(2) 0.026(2) 0.022(2) 0.0026(16) 0.0008(18) 0.0002(18)
C53 0.017(2) 0.0082(17) 0.0217(19) 0.0003(14) 0.0006(15) -0.0004(15)
C54 0.027(2) 0.021(2) 0.023(2) 0.0023(16) 0.0005(17) -0.0029(17)
C55 0.032(2) 0.021(2) 0.031(2) -0.0050(17) -0.0044(19) -0.0033(18)
C56 0.027(2) 0.022(2) 0.052(3) -0.0089(19) -0.007(2) -0.0048(18)
C57 0.026(2) 0.024(2) 0.038(2) 0.0043(18) 0.0066(19) -0.0050(18)
C58 0.027(2) 0.021(2) 0.028(2) -0.0028(17) -0.0013(18) -0.0001(17)
C59 0.022(2) 0.0168(19) 0.024(2) 0.0014(16) 0.0046(16) -0.0032(16)

loop_
_atom_type_symbol
_atom_type_scat_dispersion_real
_atom_type_scat_dispersion_imag
_atom_type_scat_Cromer_Mann_a1
_atom_type_scat_Cromer_Mann_b1
_atom_type_scat_Cromer_Mann_a2
_atom_type_scat_Cromer_Mann_b2
_atom_type_scat_Cromer_Mann_a3
_atom_type_scat_Cromer_Mann_b3
_atom_type_scat_Cromer_Mann_a4
_atom_type_scat_Cromer_Mann_b4
_atom_type_scat_Cromer_Mann_c
_atom_type_scat_source
C 0.0033 0.0016 2.3100 20.8439 1.0200 10.2075 1.5886 0.5687 0.8650 51.6512 0.2156 'International Tables Vol C 4.2.6.8 and 6.1.1.4'
H 0.0000 0.0000 0.4930 10.5109 0.3229 26.1257 0.1402 3.1424 0.0408 57.7998 0.0030 'International Tables Vol C 4.2.6.8 and 6.1.1.4'
N 0.0061 0.0033 12.2126 0.0057 3.1322 9.8933 2.0125 28.9975 1.1663 0.5826 -11.5290 'International Tables Vol C 4.2.6.8 and 6.1.1.4'
O 0.0106 0.0060 3.0485 13.2771 2.2868 5.7011 1.5463 0.3239 0.8670 32.9089 0.2508 'International Tables Vol C 4.2.6.8 and 6.1.1.4'
P 0.1023 0.0942 6.4345 1.9067 4.1791 27.1570 1.7800 0.5260 1.4908 68.1645 1.1149 'International Tables Vol C 4.2.6.8 and 6.1.1.4'
S 0.1246 0.1234 6.9053 1.4679 5.2034 22.2151 1.4379 0.2536 1.5863 56.1720 0.8669 'International Tables Vol C 4.2.6.8 and 6.1.1.4'
Co 0.3494 0.9721 12.2841 4.2791 7.3409 0.2784 4.0034 13.5359 2.3488 71.1692 1.0118 'International Tables Vol C 4.2.6.8 and 6.1.1.4'
Zr -2.9673 0.5597 17.8765 1.2762 10.9480 11.9160 5.4173 0.1176 3.6572 87.6627 2.0693 'International Tables Vol C 4.2.6.8 and 6.1.1.4'

loop_
_geom_angle_atom_site_label_1
_geom_angle_atom_site_label_2
_geom_angle_atom_site_label_3
_geom_angle
_geom_angle_publ_flag
Co1 Zr1 S1 49.82(2) yes
Co1 Zr1 P1 46.41(2) yes
S1 Zr1 P1 90.65(3) yes
Co1 Zr1 P2 45.71(2) yes
S1 Zr1 P2 68.01(3) yes
P1 Zr1 P2 75.48(3) yes
Co1 Zr1 P3 171.14(3) yes
S1 Zr1 P3 126.50(3) yes
P1 Zr1 P3 140.67(3) yes
P2 Zr1 P3 126.43(3) yes
Co1 Zr1 N1 81.78(7) yes
S1 Zr1 N1 119.71(7) yes
P1 Zr1 N1 35.59(7) yes
P2 Zr1 N1 105.35(7) yes
P3 Zr1 N1 105.89(7) yes
Co1 Zr1 N2 79.53(7) yes
S1 Zr1 N2 88.74(7) yes
P1 Zr1 N2 101.53(7) yes
P2 Zr1 N2 33.83(7) yes
P3 Zr1 N2 92.66(7) yes
Co1 Zr1 N3 143.88(7) yes
S1 Zr1 N3 98.24(7) yes
P1 Zr1 N3 136.14(8) yes
P2 Zr1 N3 147.21(8) yes
P3 Zr1 N3 38.76(7) yes
N1 Zr1 N2 119.03(10) yes
N1 Zr1 N3 107.25(11) yes
N2 Zr1 N3 121.41(10) yes
Zr1 Co1 S1 61.83(2) yes
Zr1 Co1 P1 71.32(3) yes
S1 Co1 P1 122.52(4) yes
Zr1 Co1 P2 74.14(3) yes
S1 Co1 P2 89.37(4) yes
P1 Co1 P2 108.56(4) yes
Zr1 Co1 C46 92.87(8) yes
S1 Co1 C46 48.70(9) yes
P1 Co1 C46 106.53(10) yes
P2 Co1 C46 135.82(9) yes
Zr1 Co1 C59 168.93(11) yes
S1 Co1 C59 125.47(11) yes
P1 Co1 C59 106.56(12) yes
P2 Co1 C59 96.79(11) yes
C46 Co1 C59 98.11(14) yes
Zr1 S1 Co1 68.35(3) yes
Zr1 S1 C46 105.93(11) yes
Co1 S1 C46 61.97(11) yes
Zr1 P1 Co1 62.27(3) yes
Zr1 P1 N1 46.97(10) yes
Co1 P1 N1 108.88(10) yes
Zr1 P1 C10 132.51(11) yes
Co1 P1 C10 112.51(11) yes
N1 P1 C10 109.46(14) yes
Zr1 P1 C13 120.28(12) yes
Co1 P1 C13 114.04(12) yes
N1 P1 C13 106.58(14) yes
C10 P1 C13 105.12(16) yes
Zr1 P2 Co1 60.15(2) yes
Co1 P2 N2 104.37(10) yes
Zr1 P2 C25 130.91(13) yes
Co1 P2 C25 121.30(12) yes
N2 P2 C25 108.95(14) yes
Zr1 P2 C28 120.11(11) yes
Co1 P2 C28 107.24(11) yes
N2 P2 C28 107.98(15) yes
C25 P2 C28 106.43(17) yes
Zr1 P3 N3 52.91(9) yes
Zr1 P3 C40 126.77(12) yes
N3 P3 C40 109.70(16) yes
Zr1 P3 C43 125.13(13) yes
N3 P3 C43 113.43(17) yes
C40 P3 C43 108.07(17) yes
P1 N1 Zr1 97.44(13) yes
P1 N1 C1 131.1(2) yes
Zr1 N1 C1 131.0(2) yes
P2 N2 Zr1 101.94(13) yes
P2 N2 C16 125.2(2) yes
Zr1 N2 C16 131.8(2) yes
P3 N3 Zr1 88.33(11) yes
P3 N3 C31 126.6(2) yes
Zr1 N3 C31 145.0(2) yes
N1 C1 C2 122.7(3) yes
N1 C1 C8 118.3(3) yes
C2 C1 C8 118.9(3) yes
C1 C2 C3 123.5(3) yes
C1 C2 C4 118.9(4) yes
C3 C2 C4 117.6(3) yes
C2 C3 H31 109.4 no
C2 C3 H32 111.3 no
H31 C3 H32 109.4 no
C2 C3 H33 111.7 no
H31 C3 H33 108.3 no
H32 C3 H33 106.7 no
C2 C4 C5 123.1(4) yes
C2 C4 H41 118.7 no
C5 C4 H41 118.2 no
C4 C5 C6 129.6(9) yes
C4 C5 C7 117.6(4) yes
C6 C5 C7 112.8(9) yes
C4 C5 C7 117.6(4) yes
C4 C5 C106 110.3(11) yes
C7 C5 C106 131.9(10) yes
C5 C6 H61 108.1 no
C5 C6 H62 109.7 no
H61 C6 H62 109.3 no
C5 C6 H63 109.4 no
H61 C6 H63 109.0 no
H62 C6 H63 111.3 no
C5 C7 C8 122.4(4) yes
C5 C7 H71 119.7 no
C8 C7 H71 117.9 no
C1 C8 C7 119.1(4) yes
C1 C8 C9 121.2(3) yes
C7 C8 C9 119.7(3) yes
C8 C9 H91 111.4 no
C8 C9 H92 112.5 no
H91 C9 H92 105.1 no
C8 C9 H93 111.7 no
H91 C9 H93 107.7 no
H92 C9 H93 108.1 no
P1 C10 C11 112.7(2) yes
P1 C10 C12 116.4(2) yes
C11 C10 C12 109.4(3) yes
P1 C10 H101 104.6 no
C11 C10 H101 105.6 no
C12 C10 H101 107.3 no
C10 C11 H111 110.1 no
C10 C11 H112 109.4 no
H111 C11 H112 108.8 no
C10 C11 H113 111.8 no
H111 C11 H113 108.5 no
H112 C11 H113 108.1 no
C10 C12 H121 111.2 no
C10 C12 H122 111.8 no
H121 C12 H122 107.6 no
C10 C12 H123 110.0 no
H121 C12 H123 106.9 no
H122 C12 H123 109.2 no
P1 C13 C14 112.5(2) yes
P1 C13 C15 119.2(2) yes
C14 C13 C15 107.5(3) yes
P1 C13 H131 103.5 no
C14 C13 H131 107.1 no
C15 C13 H131 106.1 no
C13 C14 H141 109.6 no
C13 C14 H142 110.4 no
H141 C14 H142 109.9 no
C13 C14 H143 108.9 no
H141 C14 H143 109.4 no
H142 C14 H143 108.7 no
C13 C15 H151 109.6 no
C13 C15 H152 110.7 no
H151 C15 H152 108.5 no
C13 C15 H153 111.4 no
H151 C15 H153 108.1 no
H152 C15 H153 108.5 no
N2 C16 C17 120.5(3) yes
N2 C16 C23 120.3(3) yes
C17 C16 C23 119.1(3) yes
C16 C17 C18 124.0(3) yes
C16 C17 C19 118.9(4) yes
C18 C17 C19 117.0(3) yes
C17 C18 H181 110.3 no
C17 C18 H182 109.0 no
H181 C18 H182 108.3 no
C17 C18 H183 112.0 no
H181 C18 H183 109.6 no
H182 C18 H183 107.5 no
C17 C19 C20 123.4(4) yes
C17 C19 H191 118.8 no
C20 C19 H191 117.7 no
C19 C20 C21 121.3(4) yes
C19 C20 C22 117.1(4) yes
C21 C20 C22 121.6(4) yes
C20 C21 H211 108.5 no
C20 C21 H212 110.7 no
H211 C21 H212 109.8 no
C20 C21 H213 111.5 no
H211 C21 H213 108.3 no
H212 C21 H213 108.0 no
C20 C22 C23 122.4(4) yes
C20 C22 H221 120.7 no
C23 C22 H221 116.9 no
C22 C23 C16 119.0(4) yes
C22 C23 C24 116.4(3) yes
C16 C23 C24 124.7(3) yes
C23 C24 H241 109.2 no
C23 C24 H242 112.8 no
H241 C24 H242 107.4 no
C23 C24 H243 110.6 no
H241 C24 H243 107.5 no
H242 C24 H243 109.1 no
P2 C25 C26 112.3(2) yes
P2 C25 C27 120.1(3) yes
C26 C25 C27 107.4(3) yes
P2 C25 H251 103.4 no
C26 C25 H251 106.1 no
C27 C25 H251 106.5 no
C25 C26 H261 107.6 no
C25 C26 H262 111.7 no
H261 C26 H262 109.3 no
C25 C26 H263 108.3 no
H261 C26 H263 109.8 no
H262 C26 H263 110.1 no
C25 C27 H271 108.9 no
C25 C27 H272 111.6 no
H271 C27 H272 109.7 no
C25 C27 H273 109.5 no
H271 C27 H273 108.3 no
H272 C27 H273 108.7 no
P2 C28 C29 114.7(2) yes
P2 C28 C30 117.4(3) yes
C29 C28 C30 109.4(3) yes
P2 C28 H281 102.4 no
C29 C28 H281 105.8 no
C30 C28 H281 105.7 no
C28 C29 H291 110.3 no
C28 C29 H292 111.0 no
H291 C29 H292 105.7 no
C28 C29 H293 112.7 no
H291 C29 H293 108.4 no
H292 C29 H293 108.5 no
C28 C30 H301 109.8 no
C28 C30 H302 110.8 no
H301 C30 H302 108.0 no
C28 C30 H303 112.1 no
H301 C30 H303 108.6 no
H302 C30 H303 107.6 no
N3 C31 C32 120.4(3) yes
N3 C31 C38 120.0(3) yes
C32 C31 C38 119.6(3) yes
C31 C32 C33 122.2(3) yes
C31 C32 C34 118.8(3) yes
C33 C32 C34 119.0(3) yes
C32 C33 H331 110.8 no
C32 C33 H332 111.5 no
H331 C33 H332 108.2 no
C32 C33 H333 111.9 no
H331 C33 H333 107.1 no
H332 C33 H333 107.1 no
C32 C34 C35 122.7(3) yes
C32 C34 H341 117.9 no
C35 C34 H341 119.4 no
C34 C35 C36 121.5(4) yes
C34 C35 C37 117.0(3) yes
C36 C35 C37 121.5(4) yes
C35 C36 H361 110.7 no
C35 C36 H362 110.0 no
H361 C36 H362 108.2 no
C35 C36 H363 110.5 no
H361 C36 H363 108.6 no
H362 C36 H363 108.9 no
C35 C37 C38 123.3(4) yes
C35 C37 H371 119.5 no
C38 C37 H371 117.2 no
C37 C38 C31 118.3(3) yes
C37 C38 C39 118.2(3) yes
C31 C38 C39 123.5(3) yes
C38 C39 H391 109.2 no
C38 C39 H392 111.2 no
H391 C39 H392 106.3 no
C38 C39 H393 111.5 no
H391 C39 H393 108.8 no
H392 C39 H393 109.7 no
P3 C40 C41 111.4(3) yes
P3 C40 C42 117.7(3) yes
C41 C40 C42 110.2(3) yes
P3 C40 H401 106.5 no
C41 C40 H401 104.8 no
C42 C40 H401 105.3 no
C40 C41 H411 107.8 no
C40 C41 H412 110.2 no
H411 C41 H412 109.0 no
C40 C41 H413 112.1 no
H411 C41 H413 108.3 no
H412 C41 H413 109.3 no
C40 C42 H421 107.7 no
C40 C42 H422 108.1 no
H421 C42 H422 109.5 no
C40 C42 H423 112.9 no
H421 C42 H423 108.9 no
H422 C42 H423 109.7 no
P3 C43 C44 112.2(3) yes
P3 C43 C45 117.7(3) yes
C44 C43 C45 109.2(3) yes
P3 C43 H431 105.6 no
C44 C43 H431 104.8 no
C45 C43 H431 106.3 no
C43 C44 H441 108.6 no
C43 C44 H442 110.7 no
H441 C44 H442 109.4 no
C43 C44 H443 111.5 no
H441 C44 H443 108.6 no
H442 C44 H443 108.0 no
C43 C45 H451 109.2 no
C43 C45 H452 110.7 no
H451 C45 H452 108.2 no
C43 C45 H453 109.7 no
H451 C45 H453 110.7 no
H452 C45 H453 108.2 no
Co1 C46 S1 69.32(11) yes
Co1 C46 C47 116.1(2) yes
S1 C46 C47 109.4(2) yes
Co1 C46 C53 125.1(2) yes
S1 C46 C53 117.3(2) yes
C47 C46 C53 111.9(3) yes
C46 C47 C48 120.7(3) yes
C46 C47 C52 122.3(3) yes
C48 C47 C52 116.9(3) yes
C47 C48 C49 122.0(3) yes
C47 C48 H481 118.5 no
C49 C48 H481 119.5 no
C48 C49 C50 120.1(4) yes
C48 C49 H491 119.4 no
C50 C49 H491 120.4 no
C49 C50 C51 119.2(3) yes
C49 C50 H501 120.9 no
C51 C50 H501 119.8 no
C50 C51 C52 120.3(3) yes
C50 C51 H511 119.6 no
C52 C51 H511 120.1 no
C47 C52 C51 121.3(3) yes
C47 C52 H521 118.6 no
C51 C52 H521 120.1 no
C46 C53 C54 123.4(3) yes
C46 C53 C58 120.7(3) yes
C54 C53 C58 115.9(3) yes
C53 C54 C55 122.2(3) yes
C53 C54 H541 119.3 no
C55 C54 H541 118.4 no
C54 C55 C56 120.9(4) yes
C54 C55 H551 118.8 no
C56 C55 H551 120.2 no
C55 C56 C57 118.4(4) yes
C55 C56 H561 121.6 no
C57 C56 H561 120.0 no
C56 C57 C58 121.0(4) yes
C56 C57 H571 119.2 no
C58 C57 H571 119.9 no
C53 C58 C57 121.6(3) yes
C53 C58 H581 119.6 no
C57 C58 H581 118.8 no
O1 C59 Co1 176.2(3) yes
C5 C106 H1061 105.9 no
C5 C106 H1062 108.9 no
H1061 C106 H1062 111.7 no
C5 C106 H1063 111.0 no
H1061 C106 H1063 111.2 no
H1062 C106 H1063 108.2 no

loop_
_geom_bond_atom_site_label_1
_geom_bond_atom_site_label_2
_geom_bond_distance
_geom_bond_publ_flag
Zr1 Co1 2.7072(5) yes
Zr1 S1 2.5677(9) yes
Zr1 P1 2.8973(9) yes
Zr1 P2 3.0025(9) yes
Zr1 P3 2.6901(9) yes
Zr1 N1 2.136(3) yes
Zr1 N2 2.141(3) yes
Zr1 N3 2.147(2) yes
Co1 S1 2.2252(9) yes
Co1 P1 2.2151(10) yes
Co1 P2 2.2341(10) yes
Co1 C46 2.099(3) yes
Co1 C59 1.754(4) yes
S1 C46 1.787(3) yes
P1 N1 1.701(3) yes
P1 C10 1.860(3) yes
P1 C13 1.867(3) yes
P2 N2 1.709(3) yes
P2 C25 1.863(3) yes
P2 C28 1.864(4) yes
P3 N3 1.685(3) yes
P3 C40 1.847(4) yes
P3 C43 1.849(4) yes
O1 C59 1.167(4) yes
N1 C1 1.448(4) yes
N2 C16 1.463(4) yes
N3 C31 1.457(4) yes
C1 C2 1.397(5) yes
C1 C8 1.417(5) yes
C2 C3 1.491(5) yes
C2 C4 1.401(5) yes
C3 H31 0.956 no
C3 H32 0.965 no
C3 H33 0.973 no
C4 C5 1.364(5) yes
C4 H41 0.942 no
C5 C6 1.513(9) yes
C5 C7 1.381(6) yes
C5 C7 1.381(6) yes
C5 C106 1.570(12) yes
C6 H61 0.951 no
C6 H62 0.937 no
C6 H63 0.958 no
C7 C8 1.391(5) yes
C7 H71 0.926 no
C8 C9 1.490(5) yes
C9 H91 0.965 no
C9 H92 0.957 no
C9 H93 0.963 no
C10 C11 1.533(4) yes
C10 C12 1.534(5) yes
C10 H101 0.971 no
C11 H111 0.949 no
C11 H112 0.979 no
C11 H113 0.955 no
C12 H121 0.958 no
C12 H122 0.965 no
C12 H123 0.977 no
C13 C14 1.530(4) yes
C13 C15 1.548(5) yes
C13 H131 0.979 no
C14 H141 0.961 no
C14 H142 0.971 no
C14 H143 0.949 no
C15 H151 0.963 no
C15 H152 0.973 no
C15 H153 0.955 no
C16 C17 1.408(5) yes
C16 C23 1.395(5) yes
C17 C18 1.502(5) yes
C17 C19 1.384(5) yes
C18 H181 0.953 no
C18 H182 0.967 no
C18 H183 0.969 no
C19 C20 1.373(6) yes
C19 H191 0.923 no
C20 C21 1.511(5) yes
C20 C22 1.375(5) yes
C21 H211 0.967 no
C21 H212 0.952 no
C21 H213 0.953 no
C22 C23 1.410(5) yes
C22 H221 0.915 no
C23 C24 1.501(5) yes
C24 H241 0.961 no
C24 H242 0.960 no
C24 H243 0.973 no
C25 C26 1.534(5) yes
C25 C27 1.530(5) yes
C25 H251 0.965 no
C26 H261 0.976 no
C26 H262 0.952 no
C26 H263 0.989 no
C27 H271 0.975 no
C27 H272 0.965 no
C27 H273 0.964 no
C28 C29 1.534(5) yes
C28 C30 1.528(5) yes
C28 H281 0.970 no
C29 H291 0.957 no
C29 H292 0.966 no
C29 H293 0.965 no
C30 H301 0.952 no
C30 H302 0.966 no
C30 H303 0.973 no
C31 C32 1.405(5) yes
C31 C38 1.397(5) yes
C32 C33 1.501(5) yes
C32 C34 1.395(5) yes
C33 H331 0.947 no
C33 H332 0.964 no
C33 H333 0.951 no
C34 C35 1.381(5) yes
C34 H341 0.935 no
C35 C36 1.504(5) yes
C35 C37 1.374(5) yes
C36 H361 0.944 no
C36 H362 0.953 no
C36 H363 0.942 no
C37 C38 1.399(5) yes
C37 H371 0.921 no
C38 C39 1.492(5) yes
C39 H391 0.969 no
C39 H392 0.962 no
C39 H393 0.959 no
C40 C41 1.525(5) yes
C40 C42 1.541(5) yes
C40 H401 0.988 no
C41 H411 0.950 no
C41 H412 0.977 no
C41 H413 0.962 no
C42 H421 0.961 no
C42 H422 0.973 no
C42 H423 0.967 no
C43 C44 1.529(5) yes
C43 C45 1.548(5) yes
C43 H431 0.973 no
C44 H441 0.967 no
C44 H442 0.959 no
C44 H443 0.957 no
C45 H451 0.965 no
C45 H452 0.969 no
C45 H453 0.962 no
C46 C47 1.530(4) yes
C46 C53 1.486(4) yes
C47 C48 1.384(5) yes
C47 C52 1.395(5) yes
C48 C49 1.376(5) yes
C48 H481 0.935 no
C49 C50 1.383(5) yes
C49 H491 0.951 no
C50 C51 1.370(5) yes
C50 H501 0.922 no
C51 C52 1.387(5) yes
C51 H511 0.951 no
C52 H521 0.920 no
C53 C54 1.393(5) yes
C53 C58 1.402(5) yes
C54 C55 1.375(5) yes
C54 H541 0.898 no
C55 C56 1.371(5) yes
C55 H551 0.951 no
C56 C57 1.378(5) yes
C56 H561 0.923 no
C57 C58 1.380(5) yes
C57 H571 0.927 no
C58 H581 0.925 no
C106 H1061 0.960 no
C106 H1062 0.948 no
C106 H1063 0.952 no

loop_
_platon_squeeze_void_nr
_platon_squeeze_void_average_x
_platon_squeeze_void_average_y
_platon_squeeze_void_average_z
_platon_squeeze_void_volume
_platon_squeeze_void_count_electrons
_platon_squeeze_void_content
1 0.000 0.000 0.500 773 163 ' '
2 0.500 0.000 1.000 773 163 ' '
3 0.500 0.500 0.500 773 163 ' '
4 1.000 0.500 1.000 773 163 ' '
